data_2242074
loop_
_publ_author_name
'Tan, Yi Jiun'
'Yeo, Chien Ing'
'Halcovitch, Nathan R.'
'Jotani, Mukesh M.'
'Tiekink, Edward R. T.'

_publ_section_title
;
 A triclinic polymorph of tricyclohexylphosphane sulfide: crystal
 structure and Hirshfeld surface analysis
;
_journal_coeditor_code HB7665
_journal_issue 4
_journal_name_full 'Acta Crystallographica Section E'
_journal_page_first 493
_journal_page_last 499
_journal_paper_doi 10.1107/S205698901700353X
_journal_volume 73
_journal_year 2017
_chemical_formula_moiety 'C18 H33 P S'
_chemical_formula_sum 'C18 H33 P S'
_chemical_formula_weight 312.47
_chemical_name_common
;
Tricyclohexylphosphane sulfide
;
_chemical_name_systematic
;
Tricyclohexyl-\l^5^-phosphanethione
;
_space_group_crystal_system triclinic
_space_group_IT_number 2
_space_group_name_Hall '-P 1'
_space_group_name_H-M_alt 'P -1'
_symmetry_space_group_name_Hall '-P 1'
_symmetry_space_group_name_H-M 'P -1'
_atom_sites_solution_hydrogens geom
_audit_creation_method SHELXL-2014/7
_cell_angle_alpha 103.430(7)
_cell_angle_beta 98.467(7)
_cell_angle_gamma 91.912(7)
_cell_formula_units_Z 2
_cell_length_a 6.6400(5)
_cell_length_b 10.8089(9)
_cell_length_c 12.8818(10)
_cell_measurement_reflns_used 4800
_cell_measurement_temperature 100(2)
_cell_measurement_theta_max 29.4950
_cell_measurement_theta_min 3.6660
_cell_volume 887.26(13)
_computing_cell_refinement
;
CrysAlis PRO (Rigaku Oxford Diffraction, 2015)
;
_computing_data_collection
;
CrysAlis PRO (Rigaku Oxford Diffraction, 2015)
;
_computing_data_reduction
;
CrysAlis PRO (Rigaku Oxford Diffraction, 2015)
;
_computing_molecular_graphics
;
ORTEP-3 for Windows (Farrugia, 2012), <i>QMol</i> (Gans & Shalloway,
2001) and
DIAMOND (Brandenburg, 2006)
;
_computing_publication_material
;
publCIF (Westrip, 2010)
;
_computing_structure_refinement
;
SHELXL2014 (Sheldrick, 2015)
;
_computing_structure_solution
;
SHELXS97 (Sheldrick, 2008)
;
_diffrn_ambient_temperature 100
_diffrn_measured_fraction_theta_full 0.999
_diffrn_measured_fraction_theta_max 0.840
_diffrn_measurement_device 'four-circle diffractometer'
_diffrn_measurement_device_type 'Agilent SuperNova, Dual, Mo at zero, AtlasS2'
_diffrn_measurement_method '\w scans'
_diffrn_radiation_monochromator mirror
_diffrn_radiation_type MoK\a
_diffrn_radiation_wavelength 0.71073
_diffrn_reflns_av_R_equivalents 0.0217
_diffrn_reflns_limit_h_max 9
_diffrn_reflns_limit_h_min -8
_diffrn_reflns_limit_k_max 12
_diffrn_reflns_limit_k_min -13
_diffrn_reflns_limit_l_max 17
_diffrn_reflns_limit_l_min -16
_diffrn_reflns_number 8658
_diffrn_reflns_theta_full 25.242
_diffrn_reflns_theta_max 29.657
_diffrn_reflns_theta_min 2.832
_diffrn_standards_decay_% 0
_diffrn_standards_interval_count 0
_diffrn_standards_number 0
_exptl_absorpt_coefficient_mu 0.264
_exptl_absorpt_correction_T_max 1.00000
_exptl_absorpt_correction_T_min 0.92644
_exptl_absorpt_correction_type multi-scan
_exptl_absorpt_process_details
;
(CrysAlis PRO; Rigaku Oxford Diffraction, 2015)
;
_exptl_crystal_colour colourless
_exptl_crystal_density_diffrn 1.170
_exptl_crystal_description prism
_exptl_crystal_F_000 344
_exptl_crystal_size_max 0.397
_exptl_crystal_size_mid 0.204
_exptl_crystal_size_min 0.169
_refine_diff_density_max 0.465
_refine_diff_density_min -0.353
_refine_ls_extinction_method none
_refine_ls_goodness_of_fit_ref 1.009
_refine_ls_hydrogen_treatment constr
_refine_ls_matrix_type full
_refine_ls_number_parameters 181
_refine_ls_number_reflns 4208
_refine_ls_number_restraints 0
_refine_ls_restrained_S_all 1.009
_refine_ls_R_factor_all 0.0418
_refine_ls_R_factor_gt 0.0367
_refine_ls_shift/su_max 0.001
_refine_ls_shift/su_mean 0.000
_refine_ls_structure_factor_coef Fsqd
_refine_ls_weighting_details 'w=1/[\s^2^(Fo^2^)+(0.0433P)^2^+0.4808P] where P=(Fo^2^+2Fc^2^)/3'
_refine_ls_weighting_scheme calc
_refine_ls_wR_factor_gt 0.0929
_refine_ls_wR_factor_ref 0.0969
_reflns_number_gt 3739
_reflns_number_total 4208
_reflns_threshold_expression 'I > 2\s(I)'
_cod_data_source_file hb7665sup1.cif
_cod_data_source_block I
_cod_original_cell_volume 887.26(12)
_cod_database_code 2242074
_shelx_space_group_comment
;
The symmetry employed for this shelxl refinement is uniquely defined
by the following loop, which should always be used as a source of
symmetry information in preference to the above space-group names.
They are only intended as comments.
;
_shelx_estimated_absorpt_t_min 0.903
_shelx_estimated_absorpt_t_max 0.957

loop_
_space_group_symop_operation_xyz
'x, y, z'
'-x, -y, -z'

loop_
_atom_site_type_symbol
_atom_site_label
_atom_site_fract_x
_atom_site_fract_y
_atom_site_fract_z
_atom_site_U_iso_or_equiv
_atom_site_adp_type
_atom_site_calc_flag
_atom_site_occupancy
S S1 0.28983(5) 0.28303(4) 0.60522(3) 0.02266(11) Uani d 1
P P1 0.58024(5) 0.29616(3) 0.66467(3) 0.01328(10) Uani d 1
C C1 0.6361(2) 0.17062(13) 0.73806(11) 0.0155(3) Uani d 1
H H1 0.5711 0.0898 0.6877 0.019 Uiso calc 1
C C2 0.8619(2) 0.14502(14) 0.76697(12) 0.0176(3) Uani d 1
H H2A 0.9269 0.1300 0.7012 0.021 Uiso calc 1
H H2B 0.9347 0.2205 0.8197 0.021 Uiso calc 1
C C3 0.8780(2) 0.02835(15) 0.81546(12) 0.0215(3) Uani d 1
H H3A 0.8173 -0.0484 0.7599 0.026 Uiso calc 1
H H3B 1.0238 0.0157 0.8371 0.026 Uiso calc 1
C C4 0.7689(2) 0.04367(15) 0.91382(12) 0.0215(3) Uani d 1
H H4A 0.8396 0.1143 0.9727 0.026 Uiso calc 1
H H4B 0.7751 -0.0355 0.9400 0.026 Uiso calc 1
C C5 0.5457(2) 0.07171(15) 0.88609(12) 0.0210(3) Uani d 1
H H5A 0.4708 -0.0033 0.8337 0.025 Uiso calc 1
H H5B 0.4820 0.0873 0.9524 0.025 Uiso calc 1
C C6 0.5286(2) 0.18808(14) 0.83768(12) 0.0183(3) Uani d 1
H H6A 0.5910 0.2649 0.8927 0.022 Uiso calc 1
H H6B 0.3828 0.2012 0.8168 0.022 Uiso calc 1
C C7 0.7413(2) 0.27103(13) 0.55847(11) 0.0151(3) Uani d 1
H H7 0.8872 0.2799 0.5940 0.018 Uiso calc 1
C C8 0.7119(2) 0.37069(14) 0.49033(12) 0.0209(3) Uani d 1
H H8A 0.5663 0.3672 0.4581 0.025 Uiso calc 1
H H8B 0.7496 0.4570 0.5376 0.025 Uiso calc 1
C C9 0.8424(3) 0.34686(15) 0.40031(12) 0.0252(3) Uani d 1
H H9A 0.8170 0.4105 0.3565 0.030 Uiso calc 1
H H9B 0.9886 0.3571 0.4325 0.030 Uiso calc 1
C C10 0.7926(3) 0.21275(15) 0.32763(12) 0.0254(3) Uani d 1
H H10A 0.8810 0.1984 0.2710 0.030 Uiso calc 1
H H10B 0.6488 0.2042 0.2915 0.030 Uiso calc 1
C C11 0.8260(2) 0.11291(14) 0.39418(12) 0.0203(3) Uani d 1
H H11A 0.7889 0.0267 0.3465 0.024 Uiso calc 1
H H11B 0.9721 0.1172 0.4257 0.024 Uiso calc 1
C C12 0.6967(2) 0.13517(14) 0.48499(11) 0.0178(3) Uani d 1
H H12A 0.7261 0.0720 0.5290 0.021 Uiso calc 1
H H12B 0.5503 0.1224 0.4532 0.021 Uiso calc 1
C C13 0.6633(2) 0.45629(13) 0.75178(11) 0.0155(3) Uani d 1
H H13 0.6674 0.5136 0.7012 0.019 Uiso calc 1
C C14 0.5091(2) 0.51104(15) 0.82558(12) 0.0202(3) Uani d 1
H H14A 0.3716 0.5046 0.7820 0.024 Uiso calc 1
H H14B 0.5027 0.4609 0.8804 0.024 Uiso calc 1
C C15 0.5722(2) 0.65042(15) 0.88193(12) 0.0219(3) Uani d 1
H H15A 0.5689 0.7014 0.8271 0.026 Uiso calc 1
H H15B 0.4736 0.6838 0.9304 0.026 Uiso calc 1
C C16 0.7857(2) 0.66490(14) 0.94750(12) 0.0205(3) Uani d 1
H H16A 0.7863 0.6202 1.0064 0.025 Uiso calc 1
H H16B 0.8246 0.7563 0.9807 0.025 Uiso calc 1
C C17 0.9411(2) 0.60985(15) 0.87601(13) 0.0242(3) Uani d 1
H H17A 1.0768 0.6154 0.9212 0.029 Uiso calc 1
H H17B 0.9516 0.6609 0.8222 0.029 Uiso calc 1
C C18 0.8796(2) 0.47037(14) 0.81713(12) 0.0200(3) Uani d 1
H H18A 0.8846 0.4175 0.8706 0.024 Uiso calc 1
H H18B 0.9779 0.4392 0.7678 0.024 Uiso calc 1

loop_
_atom_site_aniso_label
_atom_site_aniso_U_11
_atom_site_aniso_U_22
_atom_site_aniso_U_33
_atom_site_aniso_U_12
_atom_site_aniso_U_13
_atom_site_aniso_U_23
S1 0.01585(19) 0.0258(2) 0.0254(2) 0.00077(14) 0.00114(14) 0.00571(15)
P1 0.01333(18) 0.01384(18) 0.01275(17) 0.00045(12) 0.00201(12) 0.00351(13)
C1 0.0171(7) 0.0152(7) 0.0156(6) 0.0008(5) 0.0049(5) 0.0050(5)
C2 0.0175(7) 0.0190(7) 0.0197(7) 0.0038(5) 0.0062(5) 0.0090(6)
C3 0.0237(8) 0.0200(8) 0.0248(8) 0.0066(6) 0.0081(6) 0.0101(6)
C4 0.0263(8) 0.0204(8) 0.0222(7) 0.0040(6) 0.0074(6) 0.0116(6)
C5 0.0240(8) 0.0209(8) 0.0217(7) 0.0008(6) 0.0083(6) 0.0095(6)
C6 0.0197(7) 0.0197(7) 0.0189(7) 0.0034(5) 0.0074(5) 0.0084(6)
C7 0.0200(7) 0.0129(7) 0.0130(6) 0.0013(5) 0.0047(5) 0.0026(5)
C8 0.0334(8) 0.0140(7) 0.0174(7) 0.0034(6) 0.0080(6) 0.0054(5)
C9 0.0427(10) 0.0172(8) 0.0207(7) 0.0040(6) 0.0140(7) 0.0089(6)
C10 0.0429(10) 0.0208(8) 0.0152(7) 0.0069(7) 0.0094(6) 0.0061(6)
C11 0.0293(8) 0.0151(7) 0.0169(7) 0.0029(6) 0.0066(6) 0.0026(5)
C12 0.0249(7) 0.0129(7) 0.0165(7) 0.0009(5) 0.0058(5) 0.0039(5)
C13 0.0162(7) 0.0158(7) 0.0146(6) 0.0008(5) 0.0029(5) 0.0034(5)
C14 0.0166(7) 0.0219(8) 0.0194(7) 0.0024(5) 0.0032(5) -0.0006(6)
C15 0.0252(8) 0.0205(8) 0.0185(7) 0.0075(6) 0.0025(6) 0.0012(6)
C16 0.0250(8) 0.0150(7) 0.0194(7) -0.0003(5) 0.0024(6) 0.0004(5)
C17 0.0205(8) 0.0203(8) 0.0282(8) -0.0052(6) 0.0047(6) -0.0011(6)
C18 0.0164(7) 0.0177(7) 0.0233(7) -0.0001(5) 0.0028(6) 0.0003(6)

loop_
_atom_type_symbol
_atom_type_description
_atom_type_scat_dispersion_real
_atom_type_scat_dispersion_imag
_atom_type_scat_source
C C 0.0033 0.0016 'International Tables Vol C Tables 4.2.6.8 and 6.1.1.4'
H H 0.0000 0.0000 'International Tables Vol C Tables 4.2.6.8 and 6.1.1.4'
P P 0.1023 0.0942 'International Tables Vol C Tables 4.2.6.8 and 6.1.1.4'
S S 0.1246 0.1234 'International Tables Vol C Tables 4.2.6.8 and 6.1.1.4'

loop_
_geom_angle_atom_site_label_1
_geom_angle_atom_site_label_2
_geom_angle_atom_site_label_3
_geom_angle
C7 P1 C1 105.82(6)
C7 P1 C13 105.70(6)
C1 P1 C13 111.43(6)
C7 P1 S1 112.11(5)
C1 P1 S1 109.99(5)
C13 P1 S1 111.60(5)
C6 C1 C2 110.75(11)
C6 C1 P1 111.78(10)
C2 C1 P1 117.32(10)
C6 C1 H1 105.3
C2 C1 H1 105.3
P1 C1 H1 105.3
C3 C2 C1 110.13(12)
C3 C2 H2A 109.6
C1 C2 H2A 109.6
C3 C2 H2B 109.6
C1 C2 H2B 109.6
H2A C2 H2B 108.1
C4 C3 C2 111.72(12)
C4 C3 H3A 109.3
C2 C3 H3A 109.3
C4 C3 H3B 109.3
C2 C3 H3B 109.3
H3A C3 H3B 107.9
C3 C4 C5 111.30(12)
C3 C4 H4A 109.4
C5 C4 H4A 109.4
C3 C4 H4B 109.4
C5 C4 H4B 109.4
H4A C4 H4B 108.0
C6 C5 C4 111.10(12)
C6 C5 H5A 109.4
C4 C5 H5A 109.4
C6 C5 H5B 109.4
C4 C5 H5B 109.4
H5A C5 H5B 108.0
C5 C6 C1 111.04(12)
C5 C6 H6A 109.4
C1 C6 H6A 109.4
C5 C6 H6B 109.4
C1 C6 H6B 109.4
H6A C6 H6B 108.0
C8 C7 C12 110.18(11)
C8 C7 P1 111.69(10)
C12 C7 P1 110.46(10)
C8 C7 H7 108.1
C12 C7 H7 108.1
P1 C7 H7 108.1
C9 C8 C7 111.28(12)
C9 C8 H8A 109.4
C7 C8 H8A 109.4
C9 C8 H8B 109.4
C7 C8 H8B 109.4
H8A C8 H8B 108.0
C10 C9 C8 110.78(13)
C10 C9 H9A 109.5
C8 C9 H9A 109.5
C10 C9 H9B 109.5
C8 C9 H9B 109.5
H9A C9 H9B 108.1
C9 C10 C11 110.38(12)
C9 C10 H10A 109.6
C11 C10 H10A 109.6
C9 C10 H10B 109.6
C11 C10 H10B 109.6
H10A C10 H10B 108.1
C12 C11 C10 110.93(12)
C12 C11 H11A 109.5
C10 C11 H11A 109.5
C12 C11 H11B 109.5
C10 C11 H11B 109.5
H11A C11 H11B 108.0
C11 C12 C7 111.43(12)
C11 C12 H12A 109.3
C7 C12 H12A 109.3
C11 C12 H12B 109.3
C7 C12 H12B 109.3
H12A C12 H12B 108.0
C18 C13 C14 110.45(11)
C18 C13 P1 115.68(10)
C14 C13 P1 113.42(10)
C18 C13 H13 105.4
C14 C13 H13 105.4
P1 C13 H13 105.4
C15 C14 C13 110.25(12)
C15 C14 H14A 109.6
C13 C14 H14A 109.6
C15 C14 H14B 109.6
C13 C14 H14B 109.6
H14A C14 H14B 108.1
C16 C15 C14 111.29(12)
C16 C15 H15A 109.4
C14 C15 H15A 109.4
C16 C15 H15B 109.4
C14 C15 H15B 109.4
H15A C15 H15B 108.0
C15 C16 C17 110.86(12)
C15 C16 H16A 109.5
C17 C16 H16A 109.5
C15 C16 H16B 109.5
C17 C16 H16B 109.5
H16A C16 H16B 108.1
C16 C17 C18 111.30(12)
C16 C17 H17A 109.4
C18 C17 H17A 109.4
C16 C17 H17B 109.4
C18 C17 H17B 109.4
H17A C17 H17B 108.0
C17 C18 C13 111.07(12)
C17 C18 H18A 109.4
C13 C18 H18A 109.4
C17 C18 H18B 109.4
C13 C18 H18B 109.4
H18A C18 H18B 108.0

loop_
_geom_bond_atom_site_label_1
_geom_bond_atom_site_label_2
_geom_bond_distance
S1 P1 1.9548(5)
P1 C1 1.8435(14)
P1 C7 1.8350(14)
P1 C13 1.8468(15)
C1 C6 1.5356(18)
C1 C2 1.5408(19)
C1 H1 1.0000
C2 C3 1.532(2)
C2 H2A 0.9900
C2 H2B 0.9900
C3 C4 1.530(2)
C3 H3A 0.9900
C3 H3B 0.9900
C4 C5 1.530(2)
C4 H4A 0.9900
C4 H4B 0.9900
C5 C6 1.529(2)
C5 H5A 0.9900
C5 H5B 0.9900
C6 H6A 0.9900
C6 H6B 0.9900
C7 C8 1.540(2)
C7 C12 1.5437(19)
C7 H7 1.0000
C8 C9 1.528(2)
C8 H8A 0.9900
C8 H8B 0.9900
C9 C10 1.528(2)
C9 H9A 0.9900
C9 H9B 0.9900
C10 C11 1.529(2)
C10 H10A 0.9900
C10 H10B 0.9900
C11 C12 1.5302(19)
C11 H11A 0.9900
C11 H11B 0.9900
C12 H12A 0.9900
C12 H12B 0.9900
C13 C18 1.5376(19)
C13 C14 1.5391(19)
C13 H13 1.0000
C14 C15 1.527(2)
C14 H14A 0.9900
C14 H14B 0.9900
C15 C16 1.523(2)
C15 H15A 0.9900
C15 H15B 0.9900
C16 C17 1.527(2)
C16 H16A 0.9900
C16 H16B 0.9900
C17 C18 1.533(2)
C17 H17A 0.9900
C17 H17B 0.9900
C18 H18A 0.9900
C18 H18B 0.9900

loop_
_geom_hbond_atom_site_label_D
_geom_hbond_atom_site_label_H
_geom_hbond_atom_site_label_A
_geom_hbond_site_symmetry_A
_geom_hbond_distance_DH
_geom_hbond_distance_HA
_geom_hbond_distance_DA
_geom_hbond_angle_DHA
C7 H7 S1 1_655 1.00 2.65 3.5961(14) 157

loop_
_geom_torsion_atom_site_label_1
_geom_torsion_atom_site_label_2
_geom_torsion_atom_site_label_3
_geom_torsion_atom_site_label_4
_geom_torsion
C7 P1 C1 C6 173.93(10)
C13 P1 C1 C6 59.51(11)
S1 P1 C1 C6 -64.79(10)
C7 P1 C1 C2 44.45(12)
C13 P1 C1 C2 -69.97(12)
S1 P1 C1 C2 165.73(9)
C6 C1 C2 C3 56.61(16)
P1 C1 C2 C3 -173.43(10)
C1 C2 C3 C4 -56.03(16)
C2 C3 C4 C5 55.46(17)
C3 C4 C5 C6 -54.99(17)
C4 C5 C6 C1 55.98(16)
C2 C1 C6 C5 -57.02(16)
P1 C1 C6 C5 170.15(10)
C1 P1 C7 C8 -179.57(10)
C13 P1 C7 C8 -61.26(11)
S1 P1 C7 C8 60.53(11)
C1 P1 C7 C12 57.43(11)
C13 P1 C7 C12 175.73(9)
S1 P1 C7 C12 -62.47(10)
C12 C7 C8 C9 -55.35(16)
P1 C7 C8 C9 -178.51(10)
C7 C8 C9 C10 57.32(17)
C8 C9 C10 C11 -57.82(18)
C9 C10 C11 C12 57.32(17)
C10 C11 C12 C7 -56.28(16)
C8 C7 C12 C11 54.86(16)
P1 C7 C12 C11 178.74(10)
C7 P1 C13 C18 -67.43(12)
C1 P1 C13 C18 47.06(12)
S1 P1 C13 C18 170.45(9)
C7 P1 C13 C14 163.46(10)
C1 P1 C13 C14 -82.05(11)
S1 P1 C13 C14 41.34(11)
C18 C13 C14 C15 56.93(16)
P1 C13 C14 C15 -171.34(10)
C13 C14 C15 C16 -57.70(16)
C14 C15 C16 C17 56.93(17)
C15 C16 C17 C18 -55.49(18)
C16 C17 C18 C13 55.34(17)
C14 C13 C18 C17 -55.97(16)
P1 C13 C18 C17 173.48(10)

_cod_database_fobs_code 2242074
